data_1564703
loop_
_publ_author_name
'Yi, Xiaofeng'
'Wang, Di'
'Li, Fan'
'Zhang, Jian'
'Zhang, Lei'

_publ_section_title
;
 Molecular Bixbyite-Like In12-Oxo Clusters with Tunable Functionalization
 Sites for Lithography Patterning Applications
;
_journal_name_full 'Chemical Science'
_journal_paper_doi 10.1039/D1SC04491E
_journal_year 2021
_chemical_formula_moiety 'C56 H88 Cl4 F4 In12 N8 O26, 2(Cl)'
_chemical_formula_sum 'C56 H88 Cl6 F4 In12 N8 O26'
_chemical_formula_weight 2955.88
_chemical_name_systematic InOC-5
_space_group_crystal_system tetragonal
_space_group_IT_number 82
_space_group_name_Hall 'I -4'
_space_group_name_H-M_alt 'I -4'
_atom_sites_solution_hydrogens geom
_atom_sites_solution_primary iterative
_audit_creation_date 2021-01-24
_audit_creation_method
;
Olex2 1.2
(compiled 2018.05.29 svn.r3508 for OlexSys, GUI svn.r5506)
;
_audit_update_record
;
2021-04-19 deposited with the CCDC.	2021-09-20 downloaded from the CCDC.
;
_cell_angle_alpha 90
_cell_angle_beta 90
_cell_angle_gamma 90
_cell_formula_units_Z 2
_cell_length_a 15.9744(2)
_cell_length_b 15.9744(2)
_cell_length_c 19.4804(5)
_cell_measurement_reflns_used 8429
_cell_measurement_temperature 100.03(19)
_cell_measurement_theta_max 74.5180
_cell_measurement_theta_min 3.8890
_cell_volume 4971.04(16)
_computing_cell_refinement 'CrysAlisPro 1.171.40.67a (Rigaku OD, 2019)'
_computing_data_collection 'CrysAlisPro 1.171.40.67a (Rigaku OD, 2019)'
_computing_data_reduction 'CrysAlisPro 1.171.40.67a (Rigaku OD, 2019)'
_computing_molecular_graphics 'Olex2 (Dolomanov et al., 2009)'
_computing_publication_material 'Olex2 (Dolomanov et al., 2009)'
_computing_structure_refinement 'ShelXL (Sheldrick, 2015)'
_computing_structure_solution 'olex2.solve (Bourhis et al., 2015)'
_diffrn_ambient_temperature 100.03(19)
_diffrn_detector_area_resol_mean 5.1734
_diffrn_detector_type Atlas
_diffrn_measured_fraction_theta_full 0.998
_diffrn_measured_fraction_theta_max 0.998
_diffrn_measurement_details
;
List of Runs (angles in degrees, time in seconds):

  # Type    Start    End  Width  t~exp~   \w     \q     \k     \f   Frames
#--------------------------------------------------------------------------
  1  \w      6.00  82.00   1.00    1.50    --   41.04 -99.00-180.00   76
  2  \w     27.00  97.00   1.00    1.50    --   41.04-125.00 150.00   70
  3  \w     27.00  97.00   1.00    1.50    --   41.04-125.00 -90.00   70
  4  \w     97.00 178.00   1.00    6.00    --  108.23 125.00  60.00   81
  5  \w     26.00 106.00   1.00    6.00    --  108.23 -94.00 -30.00   80
  6  \w    103.00 178.00   1.00    6.00    --  108.23 110.00 -49.00   75
  7  \w     82.00 178.00   1.00    6.00    --  108.23  45.00  30.00   96
  8  \w     13.00 114.00   1.00    1.50    --   41.04  57.00 150.00  101
  9  \w     13.00 114.00   1.00    1.50    --   41.04  57.00 -60.00  101
 10  \w     80.00 174.00   1.00    6.00    --  108.23  30.00-150.00   94
;
_diffrn_measurement_device 'four-circle diffractometer'
_diffrn_measurement_device_type 'SuperNova, Dual, Cu at home/near, Atlas'
_diffrn_measurement_method '\w scans'
_diffrn_radiation_type CuK\a
_diffrn_radiation_wavelength 1.54178
_diffrn_reflns_av_R_equivalents 0.0303
_diffrn_reflns_av_unetI/netI 0.0257
_diffrn_reflns_Laue_measured_fraction_full 0.998
_diffrn_reflns_Laue_measured_fraction_max 0.998
_diffrn_reflns_limit_h_max 17
_diffrn_reflns_limit_h_min -17
_diffrn_reflns_limit_k_max 16
_diffrn_reflns_limit_k_min -17
_diffrn_reflns_limit_l_max 21
_diffrn_reflns_limit_l_min -21
_diffrn_reflns_number 10192
_diffrn_reflns_point_group_measured_fraction_full 0.970
_diffrn_reflns_point_group_measured_fraction_max 0.970
_diffrn_reflns_theta_full 58.930
_diffrn_reflns_theta_max 58.930
_diffrn_reflns_theta_min 3.913
_exptl_absorpt_coefficient_mu 23.891
_exptl_absorpt_correction_T_max 1.00000
_exptl_absorpt_correction_T_min 0.41355
_exptl_absorpt_correction_type multi-scan
_exptl_absorpt_process_details
;
CrysAlisPro 1.171.40.67a (Rigaku Oxford Diffraction, 2019)
Empirical absorption correction using spherical harmonics,
 implemented in SCALE3 ABSPACK scaling algorithm.
;
_exptl_crystal_colour 'clear light'
_exptl_crystal_colour_lustre clear
_exptl_crystal_colour_modifier light
_exptl_crystal_density_diffrn 1.975
_exptl_crystal_description block
_exptl_crystal_F_000 2828
_exptl_crystal_size_max 0.08
_exptl_crystal_size_mid 0.06
_exptl_crystal_size_min 0.05
_refine_diff_density_max 1.480
_refine_diff_density_min -0.583
_refine_diff_density_rms 0.107
_refine_ls_abs_structure_details
;
 Flack x determined using 1540 quotients [(I+)-(I-)]/[(I+)+(I-)]
 (Parsons, Flack and Wagner, Acta Cryst. B69 (2013) 249-259).
;
_refine_ls_abs_structure_Flack 0.028(7)
_refine_ls_extinction_method none
_refine_ls_goodness_of_fit_ref 1.086
_refine_ls_hydrogen_treatment constr
_refine_ls_matrix_type full
_refine_ls_number_parameters 254
_refine_ls_number_reflns 3465
_refine_ls_number_restraints 36
_refine_ls_restrained_S_all 1.130
_refine_ls_R_factor_all 0.0280
_refine_ls_R_factor_gt 0.0275
_refine_ls_shift/su_max 0.001
_refine_ls_shift/su_mean 0.000
_refine_ls_structure_factor_coef Fsqd
_refine_ls_weighting_details 'w=1/[\s^2^(Fo^2^)+(0.0358P)^2^+32.2449P] where P=(Fo^2^+2Fc^2^)/3'
_refine_ls_weighting_scheme calc
_refine_ls_wR_factor_gt 0.0709
_refine_ls_wR_factor_ref 0.0712
_reflns_Friedel_coverage 0.872
_reflns_Friedel_fraction_full 0.938
_reflns_Friedel_fraction_max 0.938
_reflns_number_gt 3400
_reflns_number_total 3465
_reflns_threshold_expression 'I > 2\s(I)'
_cod_data_source_file d1sc04491e2.cif
_cod_data_source_block InOC-5
_cod_original_cell_volume 4971.04(18)
_cod_database_code 1564703
_shelx_shelxl_version_number 2017/1
_shelx_space_group_comment
;
The symmetry employed for this shelxl refinement is uniquely defined
by the following loop, which should always be used as a source of
symmetry information in preference to the above space-group names.
They are only intended as comments.
;
_shelx_estimated_absorpt_t_max 0.381
_shelx_estimated_absorpt_t_min 0.251
_olex2_refinement_description
;
1. Others
 Fixed U13: O2(0) Cl2(0)
 Fixed U23: O2(0) Cl2(0)
 Fixed Uiso: H00D(0.032) H00E(0.038) H2(0.084) H3(0.114) H5(0.091) H6(0.085)
 H7A(0.108) H7B(0.108) H8A(0.045) H8B(0.045) H9A(0.037) H9B(0.037) H10A(0.037)
 H10B(0.037) H11A(0.041) H11B(0.041) H12A(0.03) H12B(0.03) H13A(0.051)
 H13B(0.051) H14A(0.046) H14B(0.046)
 Fixed X: O2(0.5) H00D(0.861528) H00E(0.906939) H2(0.384913) H3(0.396746)
 H5(0.554031) H6(0.5345) H7A(0.654183) H7B(0.717286) H8A(0.744148)
 H8B(0.809099) H9A(0.793261) H9B(0.827578) H10A(0.692739) H10B(0.656361)
 H11A(0.866187) H11B(0.922067) H12A(0.804385) H12B(0.795765) H13A(0.948018)
 H13B(0.856084) H14A(0.901765) H14B(0.876905) Cl2(1)
 Fixed Y: O2(0.5) H00D(0.552584) H00E(0.496995) H2(0.830909) H3(0.890767)
 H5(0.714619) H6(0.639986) H7A(0.676348) H7B(0.71009) H8A(0.597464)
 H8B(0.657995) H9A(0.469439) H9B(0.420842) H10A(0.371618) H10B(0.46495)
 H11A(0.36473) H11B(0.387813) H12A(0.403011) H12B(0.314787) H13A(0.543508)
 H13B(0.532316) H14A(0.651545) H14B(0.672974) Cl2(0.5)
 Fixed Z: H00D(0.66756) H00E(0.566029) H2(0.674084) H3(0.782238) H5(0.832356)
 H6(0.729815) H7A(0.712045) H7B(0.654928) H8A(0.756688) H8B(0.719102)
 H9A(0.75962) H9B(0.693421) H10A(0.714124) H10B(0.718626) H11A(0.550458)
 H11B(0.484913) H12A(0.416542) H12B(0.455294) H13A(0.46156) H13B(0.4298)
 H14A(0.531622) H14B(0.453761)
;
_olex2_submission_special_instructions 'No special instructions were received'
_oxdiff_exptl_absorpt_empirical_details
;
Empirical correction (ABSPACK) includes:
- Absorption correction using spherical harmonics
- Frame scaling
;

loop_
_space_group_symop_operation_xyz
'x, y, z'
'-x, -y, z'
'y, -x, -z'
'-y, x, -z'
'x+1/2, y+1/2, z+1/2'
'-x+1/2, -y+1/2, z+1/2'
'y+1/2, -x+1/2, -z+1/2'
'-y+1/2, x+1/2, -z+1/2'

loop_
_atom_site_label
_atom_site_type_symbol
_atom_site_fract_x
_atom_site_fract_y
_atom_site_fract_z
_atom_site_U_iso_or_equiv
_atom_site_adp_type
_atom_site_occupancy
_atom_site_site_symmetry_order
_atom_site_calc_flag
_atom_site_refinement_flags_posn
_atom_site_refinement_flags_adp
_atom_site_refinement_flags_occupancy
_atom_site_disorder_assembly
_atom_site_disorder_group
In1 In 0.54467(4) 0.61346(4) 0.57040(3) 0.01236(17) Uani 1 1 d . . . . .
In2 In 0.73546(4) 0.52853(4) 0.56779(3) 0.01827(19) Uani 1 1 d . . . . .
In3 In 0.68008(4) 0.65464(4) 0.43732(3) 0.02009(19) Uani 1 1 d . . . . .
Cl1 Cl 0.7598(2) 0.7635(2) 0.38010(17) 0.0445(8) Uani 1 1 d . . . . .
F3 F 0.4847(8) 0.8326(13) 0.8821(7) 0.164(8) Uani 1 1 d . . . . .
O1 O 0.4585(4) 0.6978(4) 0.6247(3) 0.0203(15) Uani 1 1 d . . . . .
O2 O 0.500000 0.500000 0.6149(5) 0.024(2) Uani 1 2 d S T P . .
O3 O 0.6546(4) 0.6145(4) 0.6290(4) 0.0226(16) Uani 1 1 d . . . . .
O4 O 0.6816(4) 0.4277(4) 0.6236(4) 0.0236(16) Uani 1 1 d . . . . .
O5 O 0.7215(4) 0.4030(4) 0.4916(3) 0.0185(15) Uani 1 1 d . . . . .
O6 O 0.7777(4) 0.6377(5) 0.5121(4) 0.0271(17) Uani 1 1 d . . . . .
O7 O 0.6292(4) 0.5534(4) 0.5001(3) 0.0133(14) Uani 1 1 d . . . . .
N00D N 0.8001(5) 0.5438(6) 0.6742(4) 0.027(2) Uani 1 1 d . . . . .
H00D H 0.861528 0.552584 0.667560 0.032 Uiso 1 1 calc R . . . .
N00E N 0.8658(5) 0.4884(7) 0.5280(5) 0.032(2) Uani 1 1 d . . . . .
H00E H 0.906939 0.496995 0.566029 0.038 Uiso 1 1 calc R . . . .
C1 C 0.4609(10) 0.7313(10) 0.6900(8) 0.057(4) Uani 1 1 d . . . . .
C2 C 0.4193(10) 0.8046(11) 0.7075(9) 0.070(5) Uani 1 1 d . . . . .
H2 H 0.384913 0.830909 0.674084 0.084 Uiso 1 1 calc R . . . .
C3 C 0.4259(12) 0.8407(14) 0.7713(12) 0.095(7) Uani 1 1 d . . . . .
H3 H 0.396746 0.890767 0.782238 0.114 Uiso 1 1 calc R . . . .
C4 C 0.4765(12) 0.8016(15) 0.8188(9) 0.083(6) Uani 1 1 d . . . . .
C5 C 0.5152(11) 0.7367(13) 0.8002(8) 0.076(5) Uani 1 1 d . U . . .
H5 H 0.554031 0.714619 0.832356 0.091 Uiso 1 1 calc R . . . .
C6 C 0.5082(10) 0.6925(13) 0.7376(8) 0.071(5) Uani 1 1 d . . . . .
H6 H 0.534500 0.639986 0.729815 0.085 Uiso 1 1 calc R . . . .
C7 C 0.6952(12) 0.6587(14) 0.6768(11) 0.090(6) Uani 1 1 d . U . . .
H7A H 0.654183 0.676348 0.712045 0.108 Uiso 1 1 calc R . . . .
H7B H 0.717286 0.710090 0.654928 0.108 Uiso 1 1 calc R . . . .
C8 C 0.7639(8) 0.6167(8) 0.7112(6) 0.038(3) Uani 1 1 d . . . . .
H8A H 0.744148 0.597464 0.756688 0.045 Uiso 1 1 calc R . . . .
H8B H 0.809099 0.657995 0.719102 0.045 Uiso 1 1 calc R . . . .
C9 C 0.7857(7) 0.4621(8) 0.7095(5) 0.031(3) Uani 1 1 d . U . . .
H9A H 0.793261 0.469439 0.759620 0.037 Uiso 1 1 calc R . . . .
H9B H 0.827578 0.420842 0.693421 0.037 Uiso 1 1 calc R . . . .
C10 C 0.6981(7) 0.4290(8) 0.6953(6) 0.031(3) Uani 1 1 d . . . . .
H10A H 0.692739 0.371618 0.714124 0.037 Uiso 1 1 calc R . . . .
H10B H 0.656361 0.464950 0.718626 0.037 Uiso 1 1 calc R . . . .
C11 C 0.8685(6) 0.3996(8) 0.5085(6) 0.035(3) Uani 1 1 d . . . . .
H11A H 0.866187 0.364730 0.550458 0.041 Uiso 1 1 calc R . . . .
H11B H 0.922067 0.387813 0.484913 0.041 Uiso 1 1 calc R . . . .
C12 C 0.7969(6) 0.3762(7) 0.4620(6) 0.025(2) Uani 1 1 d . . . . .
H12A H 0.804385 0.403011 0.416542 0.030 Uiso 1 1 calc R . . . .
H12B H 0.795765 0.314787 0.455294 0.030 Uiso 1 1 calc R . . . .
C13 C 0.8875(7) 0.5474(9) 0.4718(7) 0.042(3) Uani 1 1 d . U . . .
H13A H 0.948018 0.543508 0.461560 0.051 Uiso 1 1 calc R . . . .
H13B H 0.856084 0.532316 0.429800 0.051 Uiso 1 1 calc R . . . .
C14 C 0.8663(7) 0.6342(8) 0.4924(7) 0.038(3) Uani 1 1 d . U . . .
H14A H 0.901765 0.651545 0.531622 0.046 Uiso 1 1 calc R . . . .
H14B H 0.876905 0.672974 0.453761 0.046 Uiso 1 1 calc R . . . .
Cl2 Cl 1.000000 0.500000 0.6483(3) 0.147(5) Uani 1 2 d S TU P . .

loop_
_atom_site_aniso_label
_atom_site_aniso_U_11
_atom_site_aniso_U_22
_atom_site_aniso_U_33
_atom_site_aniso_U_23
_atom_site_aniso_U_13
_atom_site_aniso_U_12
In1 0.0140(3) 0.0148(3) 0.0083(3) -0.0016(2) 0.0006(3) -0.0021(2)
In2 0.0133(3) 0.0280(4) 0.0134(3) -0.0001(3) -0.0004(3) -0.0004(3)
In3 0.0200(3) 0.0243(4) 0.0159(3) 0.0039(3) 0.0046(3) -0.0062(3)
Cl1 0.0419(17) 0.0492(18) 0.0424(17) 0.0193(15) 0.0089(14) -0.0210(15)
F3 0.093(9) 0.30(2) 0.100(9) -0.139(13) -0.010(8) 0.035(11)
O1 0.025(4) 0.018(4) 0.018(3) -0.007(3) 0.002(3) 0.002(3)
O2 0.037(6) 0.016(5) 0.018(5) 0.000 0.000 -0.013(5)
O3 0.018(3) 0.025(4) 0.025(4) -0.011(3) -0.009(3) 0.002(3)
O4 0.031(4) 0.026(4) 0.014(3) 0.002(3) -0.009(3) -0.004(3)
O5 0.016(4) 0.022(4) 0.017(4) 0.003(3) 0.002(3) 0.007(3)
O6 0.017(4) 0.036(4) 0.028(4) 0.002(3) -0.003(3) -0.009(3)
O7 0.011(3) 0.017(3) 0.012(3) 0.001(3) 0.002(3) -0.003(3)
N00D 0.014(4) 0.050(6) 0.017(4) -0.001(4) -0.007(3) -0.003(4)
N00E 0.019(5) 0.055(6) 0.021(4) -0.007(5) -0.005(4) 0.005(4)
C1 0.066(10) 0.055(10) 0.049(9) -0.016(8) 0.012(8) 0.002(8)
C2 0.060(10) 0.086(12) 0.064(11) -0.048(10) 0.019(8) 0.006(9)
C3 0.070(12) 0.100(15) 0.115(18) -0.043(14) -0.038(12) 0.008(11)
C4 0.067(11) 0.125(17) 0.056(10) -0.034(11) -0.017(10) -0.012(12)
C5 0.053(8) 0.124(12) 0.050(8) -0.038(9) -0.009(7) 0.000(9)
C6 0.046(9) 0.114(15) 0.053(9) -0.001(10) -0.013(8) -0.001(9)
C7 0.066(9) 0.107(11) 0.096(10) -0.067(9) -0.032(8) 0.028(9)
C8 0.045(7) 0.042(7) 0.026(6) -0.006(5) -0.025(6) -0.008(6)
C9 0.030(6) 0.046(6) 0.016(5) 0.001(5) -0.015(4) 0.003(5)
C10 0.032(6) 0.040(7) 0.021(6) 0.003(5) -0.005(5) 0.007(5)
C11 0.013(5) 0.057(8) 0.034(6) -0.003(6) -0.001(5) 0.012(5)
C12 0.023(5) 0.025(6) 0.028(6) 0.002(5) -0.001(5) 0.012(5)
C13 0.019(5) 0.069(8) 0.038(6) 0.001(6) 0.013(5) -0.001(5)
C14 0.021(5) 0.051(7) 0.041(6) 0.003(6) -0.004(5) -0.025(5)
Cl2 0.031(3) 0.366(15) 0.046(3) 0.000 0.000 0.003(5)

loop_
_atom_type_symbol
_atom_type_description
_atom_type_scat_dispersion_real
_atom_type_scat_dispersion_imag
_atom_type_scat_source
C C 0.0181 0.0091 'International Tables Vol C Tables 4.2.6.8 and 6.1.1.4'
H H 0.0000 0.0000 'International Tables Vol C Tables 4.2.6.8 and 6.1.1.4'
Cl Cl 0.3639 0.7018 'International Tables Vol C Tables 4.2.6.8 and 6.1.1.4'
F F 0.0727 0.0534 'International Tables Vol C Tables 4.2.6.8 and 6.1.1.4'
In In 0.0822 5.0449 'International Tables Vol C Tables 4.2.6.8 and 6.1.1.4'
N N 0.0311 0.0180 'International Tables Vol C Tables 4.2.6.8 and 6.1.1.4'
O O 0.0492 0.0322 'International Tables Vol C Tables 4.2.6.8 and 6.1.1.4'

loop_
_geom_angle_atom_site_label_1
_geom_angle_atom_site_label_2
_geom_angle_atom_site_label_3
_geom_angle
_geom_angle_site_symmetry_1
_geom_angle_site_symmetry_3
_geom_angle_publ_flag
In2 In1 In3 173.50(2) . 4_656 ?
O1 In1 In2 145.99(18) . . ?
O1 In1 In3 39.99(18) . 4_656 ?
O1 In1 O5 91.2(2) . 4_656 ?
O2 In1 In2 88.07(2) . . ?
O2 In1 In3 88.30(3) . 4_656 ?
O2 In1 O1 96.7(2) . . ?
O2 In1 O5 170.9(3) . 4_656 ?
O2 In1 O7 95.2(2) . . ?
O3 In1 In2 41.05(18) . . ?
O3 In1 In3 144.69(19) . 4_656 ?
O3 In1 O1 104.9(3) . . ?
O3 In1 O2 93.7(3) . . ?
O3 In1 O5 88.6(3) . 4_656 ?
O3 In1 O7 169.0(3) . 4_656 ?
O3 In1 O7 79.9(3) . . ?
O5 In1 In2 87.96(17) 4_656 . ?
O5 In1 In3 94.86(17) 4_656 4_656 ?
O7 In1 In2 136.11(17) 4_656 . ?
O7 In1 In2 40.08(16) . . ?
O7 In1 In3 135.08(17) . 4_656 ?
O7 In1 In3 39.23(16) 4_656 4_656 ?
O7 In1 O1 166.9(2) . . ?
O7 In1 O1 76.9(2) 4_656 . ?
O7 In1 O2 96.8(2) 4_656 . ?
O7 In1 O5 80.5(2) 4_656 4_656 ?
O7 In1 O5 76.6(2) . 4_656 ?
O7 In1 O7 96.1(2) 4_656 . ?
In1 In2 In3 61.802(18) . . ?
O3 In2 In1 38.05(17) . . ?
O3 In2 In3 83.29(19) . . ?
O3 In2 O5 139.3(2) . . ?
O3 In2 N00D 73.5(3) . . ?
O3 In2 N00E 150.6(3) . . ?
O4 In2 In1 86.01(19) . . ?
O4 In2 In3 137.25(18) . . ?
O4 In2 O3 87.6(3) . . ?
O4 In2 O5 70.1(2) . . ?
O4 In2 O6 173.9(3) . . ?
O4 In2 O7 97.6(3) . . ?
O4 In2 N00D 78.7(3) . . ?
O4 In2 N00E 109.0(3) . . ?
O5 In2 In1 104.67(15) . . ?
O5 In2 In3 90.50(15) . . ?
O6 In2 In1 87.97(19) . . ?
O6 In2 In3 38.67(19) . . ?
O6 In2 O3 87.3(3) . . ?
O6 In2 O5 112.1(2) . . ?
O6 In2 O7 78.0(2) . . ?
O6 In2 N00D 102.9(3) . . ?
O6 In2 N00E 77.0(3) . . ?
O7 In2 In1 39.26(15) . . ?
O7 In2 In3 39.69(17) . . ?
O7 In2 O3 76.2(2) . . ?
O7 In2 O5 73.7(2) . . ?
O7 In2 N00D 149.6(3) . . ?
O7 In2 N00E 123.2(3) . . ?
N00D In2 In1 110.4(2) . . ?
N00D In2 In3 136.6(3) . . ?
N00D In2 O5 130.6(3) . . ?
N00E In2 In1 160.1(2) . . ?
N00E In2 In3 98.6(2) . . ?
N00E In2 O5 70.1(3) . . ?
N00E In2 N00D 85.9(3) . . ?
In1 In3 In2 63.218(19) 3_566 . ?
Cl1 In3 In1 145.54(9) . 3_566 ?
Cl1 In3 In2 129.68(9) . . ?
O1 In3 In1 40.08(17) 3_566 3_566 ?
O1 In3 In2 83.58(18) 3_566 . ?
O1 In3 Cl1 105.67(19) 3_566 . ?
O1 In3 O5 145.7(2) 3_566 4_656 ?
O4 In3 In1 84.87(19) 4_656 3_566 ?
O4 In3 In2 138.88(19) 4_656 . ?
O4 In3 Cl1 91.4(2) 4_656 . ?
O4 In3 O1 87.9(3) 4_656 3_566 ?
O4 In3 O5 76.4(3) 4_656 4_656 ?
O4 In3 O6 170.6(3) 4_656 . ?
O4 In3 O7 99.2(3) 4_656 . ?
O5 In3 In1 107.33(17) 4_656 3_566 ?
O5 In3 In2 88.51(18) 4_656 . ?
O5 In3 Cl1 104.98(19) 4_656 . ?
O6 In3 In1 98.1(2) . 3_566 ?
O6 In3 In2 38.9(2) . . ?
O6 In3 Cl1 91.2(2) . . ?
O6 In3 O1 100.1(3) . 3_566 ?
O6 In3 O5 94.1(3) . 4_656 ?
O6 In3 O7 78.3(2) . . ?
O7 In3 In1 37.43(16) . 3_566 ?
O7 In3 In2 39.73(16) . . ?
O7 In3 Cl1 169.41(19) . . ?
O7 In3 O1 75.3(2) . 3_566 ?
O7 In3 O5 77.4(2) . 4_656 ?
In3 O1 In1 99.9(3) 4_656 . ?
C1 O1 In1 131.6(8) . . ?
C1 O1 In3 125.4(8) . 4_656 ?
In1 O2 In1 132.0(5) 2_665 . ?
In1 O3 In2 100.9(3) . . ?
C7 O3 In1 142.3(9) . . ?
C7 O3 In2 114.6(9) . . ?
In2 O4 In3 114.1(3) . 3_566 ?
C10 O4 In2 114.6(6) . . ?
C10 O4 In3 126.5(7) . 3_566 ?
In1 O5 In2 95.1(2) 3_566 . ?
In3 O5 In1 100.9(3) 3_566 3_566 ?
In3 O5 In2 98.9(2) 3_566 . ?
C12 O5 In1 123.1(6) . 3_566 ?
C12 O5 In2 114.3(6) . . ?
C12 O5 In3 119.6(6) . 3_566 ?
In3 O6 In2 102.4(3) . . ?
C14 O6 In2 113.7(7) . . ?
C14 O6 In3 121.8(7) . . ?
In1 O7 In1 132.5(3) 3_566 . ?
In1 O7 In2 110.6(3) 3_566 . ?
In1 O7 In2 100.7(2) . . ?
In1 O7 In3 103.3(2) 3_566 . ?
In1 O7 In3 105.1(3) . . ?
In3 O7 In2 100.6(3) . . ?
In2 N00D H00D 109.5 . . ?
C8 N00D In2 109.9(6) . . ?
C8 N00D H00D 109.5 . . ?
C8 N00D C9 113.7(9) . . ?
C9 N00D In2 104.5(6) . . ?
C9 N00D H00D 109.5 . . ?
In2 N00E H00E 107.8 . . ?
C11 N00E In2 112.4(7) . . ?
C11 N00E H00E 107.8 . . ?
C11 N00E C13 114.6(9) . . ?
C13 N00E In2 106.3(7) . . ?
C13 N00E H00E 107.8 . . ?
O1 C1 C2 122.7(15) . . ?
C6 C1 O1 118.1(14) . . ?
C6 C1 C2 119.1(16) . . ?
C1 C2 H2 118.7 . . ?
C3 C2 C1 122.6(19) . . ?
C3 C2 H2 118.7 . . ?
C2 C3 H3 121.2 . . ?
C2 C3 C4 117.6(19) . . ?
C4 C3 H3 121.2 . . ?
F3 C4 C3 121(2) . . ?
C5 C4 F3 121(2) . . ?
C5 C4 C3 117.8(18) . . ?
C4 C5 H5 115.8 . . ?
C4 C5 C6 128.4(19) . . ?
C6 C5 H5 115.8 . . ?
C1 C6 C5 114.1(18) . . ?
C1 C6 H6 123.0 . . ?
C5 C6 H6 123.0 . . ?
O3 C7 H7A 108.2 . . ?
O3 C7 H7B 108.2 . . ?
O3 C7 C8 116.4(15) . . ?
H7A C7 H7B 107.3 . . ?
C8 C7 H7A 108.2 . . ?
C8 C7 H7B 108.2 . . ?
N00D C8 H8A 108.4 . . ?
N00D C8 H8B 108.4 . . ?
C7 C8 N00D 115.7(10) . . ?
C7 C8 H8A 108.4 . . ?
C7 C8 H8B 108.4 . . ?
H8A C8 H8B 107.4 . . ?
N00D C9 H9A 109.4 . . ?
N00D C9 H9B 109.4 . . ?
N00D C9 C10 111.2(8) . . ?
H9A C9 H9B 108.0 . . ?
C10 C9 H9A 109.4 . . ?
C10 C9 H9B 109.4 . . ?
O4 C10 C9 110.7(9) . . ?
O4 C10 H10A 109.5 . . ?
O4 C10 H10B 109.5 . . ?
C9 C10 H10A 109.5 . . ?
C9 C10 H10B 109.5 . . ?
H10A C10 H10B 108.1 . . ?
N00E C11 H11A 109.2 . . ?
N00E C11 H11B 109.2 . . ?
N00E C11 C12 111.9(9) . . ?
H11A C11 H11B 107.9 . . ?
C12 C11 H11A 109.2 . . ?
C12 C11 H11B 109.2 . . ?
O5 C12 C11 109.1(9) . . ?
O5 C12 H12A 109.9 . . ?
O5 C12 H12B 109.9 . . ?
C11 C12 H12A 109.9 . . ?
C11 C12 H12B 109.9 . . ?
H12A C12 H12B 108.3 . . ?
N00E C13 H13A 109.7 . . ?
N00E C13 H13B 109.7 . . ?
H13A C13 H13B 108.2 . . ?
C14 C13 N00E 110.0(10) . . ?
C14 C13 H13A 109.7 . . ?
C14 C13 H13B 109.7 . . ?
O6 C14 C13 109.0(9) . . ?
O6 C14 H14A 109.9 . . ?
O6 C14 H14B 109.9 . . ?
C13 C14 H14A 109.9 . . ?
C13 C14 H14B 109.9 . . ?
H14A C14 H14B 108.3 . . ?

loop_
_geom_bond_atom_site_label_1
_geom_bond_atom_site_label_2
_geom_bond_distance
_geom_bond_site_symmetry_2
_geom_bond_publ_flag
In1 In2 3.3365(8) . ?
In1 In3 3.3603(9) 4_656 ?
In1 O1 2.196(6) . ?
In1 O2 2.132(4) . ?
In1 O3 2.094(7) . ?
In1 O5 2.267(7) 4_656 ?
In1 O7 2.099(6) 4_656 ?
In1 O7 2.149(6) . ?
In2 In3 3.3616(9) . ?
In2 O3 2.232(7) . ?
In2 O4 2.126(7) . ?
In2 O5 2.504(7) . ?
In2 O6 2.161(7) . ?
In2 O7 2.186(6) . ?
In2 N00D 2.329(8) . ?
In2 N00E 2.312(9) . ?
In3 Cl1 2.426(3) . ?
In3 O1 2.192(7) 3_566 ?
In3 O4 2.135(7) 4_656 ?
In3 O5 2.194(7) 4_656 ?
In3 O6 2.151(7) . ?
In3 O7 2.184(6) . ?
F3 C4 1.335(19) . ?
O1 C1 1.381(16) . ?
O3 C7 1.336(18) . ?
O4 C10 1.422(13) . ?
O5 C12 1.404(12) . ?
O6 C14 1.468(13) . ?
N00D H00D 1.0000 . ?
N00D C8 1.486(16) . ?
N00D C9 1.492(15) . ?
N00E H00E 1.0000 . ?
N00E C11 1.468(16) . ?
N00E C13 1.485(16) . ?
C1 C2 1.39(2) . ?
C1 C6 1.35(2) . ?
C2 H2 0.9500 . ?
C2 C3 1.37(2) . ?
C3 H3 0.9500 . ?
C3 C4 1.38(3) . ?
C4 C5 1.26(3) . ?
C5 H5 0.9500 . ?
C5 C6 1.41(2) . ?
C6 H6 0.9500 . ?
C7 H7A 0.9900 . ?
C7 H7B 0.9900 . ?
C7 C8 1.45(2) . ?
C8 H8A 0.9900 . ?
C8 H8B 0.9900 . ?
C9 H9A 0.9900 . ?
C9 H9B 0.9900 . ?
C9 C10 1.522(16) . ?
C10 H10A 0.9900 . ?
C10 H10B 0.9900 . ?
C11 H11A 0.9900 . ?
C11 H11B 0.9900 . ?
C11 C12 1.506(15) . ?
C12 H12A 0.9900 . ?
C12 H12B 0.9900 . ?
C13 H13A 0.9900 . ?
C13 H13B 0.9900 . ?
C13 C14 1.482(18) . ?
C14 H14A 0.9900 . ?
C14 H14B 0.9900 . ?
